data_7159432
loop_
_publ_author_name
'Moreno-Rodriguez, Nazaret'
'Borrego, L. Gabriel'
'Recio, Roc&#xed;o'
'Valdivia, Victoria'
'Nicasio, M. Carmen'
'&#xc1;lvarez, Eleuterio'
'Khiar, Noureddine'
'Fern&#xe1;ndez, Inmaculada'

_publ_section_title
;
 Synthesis and characterization of enantiopure chiral NH<sub>2</sub>/SO
 palladium complexes.
;
_journal_issue 28
_journal_name_full 'Organic &amp; biomolecular chemistry'
_journal_page_first 5827
_journal_page_last 5839
_journal_paper_doi 10.1039/d3ob00816a
_journal_volume 21
_journal_year 2023
_chemical_absolute_configuration ad
_chemical_formula_moiety 'C16 H21 Cl2 N O Pd S'
_chemical_formula_sum 'C16 H21 Cl2 N O Pd S'
_chemical_formula_weight 452.70
_space_group_crystal_system orthorhombic
_space_group_IT_number 19
_space_group_name_Hall 'P 2ac 2ab'
_space_group_name_H-M_alt 'P 21 21 21'
_atom_sites_solution_hydrogens geom
_audit_creation_method SHELXL-2018/3
_audit_update_record
;
2023-05-09 deposited with the CCDC.	2023-06-27 downloaded from the CCDC.
;
_cell_angle_alpha 90
_cell_angle_beta 90
_cell_angle_gamma 90
_cell_formula_units_Z 4
_cell_length_a 5.8774(5)
_cell_length_b 12.2061(9)
_cell_length_c 24.8164(16)
_cell_measurement_reflns_used 9860
_cell_measurement_temperature 193(2)
_cell_measurement_theta_max 30.47
_cell_measurement_theta_min 2.97
_cell_volume 1780.3(2)
_computing_cell_refinement 'Bruker SAINT'
_computing_data_collection 'Bruker APEX2'
_computing_data_reduction 'Bruker SAINT'
_computing_molecular_graphics 'Bruker SHELXTL'
_computing_publication_material 'Bruker SHELXTL'
_computing_structure_refinement 'SHELXL-2018/3 (Sheldrick, 2018)'
_computing_structure_solution 'SHELXS-97 (Sheldrick 2008)'
_diffrn_ambient_temperature 193(2)
_diffrn_detector_area_resol_mean 7.37
_diffrn_measured_fraction_theta_full 0.996
_diffrn_measured_fraction_theta_max 0.996
_diffrn_measurement_device_type
; 
 Bruker-AXS, D8 QUEST ECO, PHOTON II area detector 
;
_diffrn_measurement_method 'phi and omega scans with narrow frames'
_diffrn_radiation_monochromator graphite
_diffrn_radiation_type MoK\a
_diffrn_radiation_wavelength 0.71073
_diffrn_reflns_av_R_equivalents 0.0930
_diffrn_reflns_av_unetI/netI 0.0601
_diffrn_reflns_Laue_measured_fraction_full 0.996
_diffrn_reflns_Laue_measured_fraction_max 0.996
_diffrn_reflns_limit_h_max 8
_diffrn_reflns_limit_h_min -8
_diffrn_reflns_limit_k_max 17
_diffrn_reflns_limit_k_min -17
_diffrn_reflns_limit_l_max 34
_diffrn_reflns_limit_l_min -35
_diffrn_reflns_number 29285
_diffrn_reflns_point_group_measured_fraction_full 0.998
_diffrn_reflns_point_group_measured_fraction_max 0.995
_diffrn_reflns_theta_full 25.242
_diffrn_reflns_theta_max 30.555
_diffrn_reflns_theta_min 2.341
_diffrn_source 'I\mS microfocus'
_exptl_absorpt_coefficient_mu 1.460
_exptl_absorpt_correction_T_max 0.7461
_exptl_absorpt_correction_T_min 0.5061
_exptl_absorpt_correction_type multi-scan
_exptl_absorpt_process_details
;
program SADABS, Bruker (2001).
;
_exptl_crystal_colour orange
_exptl_crystal_density_diffrn 1.689
_exptl_crystal_description needle
_exptl_crystal_F_000 912
_exptl_crystal_size_max 0.500
_exptl_crystal_size_mid 0.100
_exptl_crystal_size_min 0.050
_refine_diff_density_max 0.931
_refine_diff_density_min -1.630
_refine_diff_density_rms 0.137
_refine_ls_abs_structure_details
; 
 Flack x determined using 1909 quotients [(I+)-(I-)]/[(I+)+(I-)] 
 (Parsons, Flack and Wagner, Acta Cryst. B69 (2013) 249-259). 
;
_refine_ls_abs_structure_Flack 0.04(3)
_refine_ls_extinction_method none
_refine_ls_goodness_of_fit_ref 1.053
_refine_ls_hydrogen_treatment constr
_refine_ls_matrix_type full
_refine_ls_number_parameters 202
_refine_ls_number_reflns 5447
_refine_ls_number_restraints 0
_refine_ls_restrained_S_all 1.053
_refine_ls_R_factor_all 0.0482
_refine_ls_R_factor_gt 0.0408
_refine_ls_shift/su_max 0.000
_refine_ls_shift/su_mean 0.000
_refine_ls_structure_factor_coef Fsqd
_refine_ls_weighting_details 'w=1/[\s^2^(Fo^2^)+(0.0470P)^2^+0.5137P] where P=(Fo^2^+2Fc^2^)/3'
_refine_ls_weighting_scheme calc
_refine_ls_wR_factor_gt 0.0951
_refine_ls_wR_factor_ref 0.1009
_reflns_Friedel_coverage 0.742
_reflns_Friedel_fraction_full 1.000
_reflns_Friedel_fraction_max 0.995
_reflns_number_gt 4946
_reflns_number_total 5447
_reflns_threshold_expression 'I > 2\s(I)'
_cod_data_source_file d3ob00816a2.cif
_cod_data_source_block 16_Sc_Rs
_cod_depositor_comments 'Adding full bibliography for 7159420--7159436.cif.'
_cod_database_code 7159432
_shelx_shelxl_version_number 2018/3
_shelx_space_group_comment
; 
The symmetry employed for this shelxl refinement is uniquely defined 
by the following loop, which should always be used as a source of 
symmetry information in preference to the above space-group names. 
They are only intended as comments. 
;
_shelx_estimated_absorpt_t_min 0.529
_shelx_estimated_absorpt_t_max 0.931

loop_
_space_group_symop_operation_xyz
'x, y, z'
'-x+1/2, -y, z+1/2'
'-x, y+1/2, -z+1/2'
'x+1/2, -y+1/2, -z'

loop_
_atom_site_label
_atom_site_type_symbol
_atom_site_fract_x
_atom_site_fract_y
_atom_site_fract_z
_atom_site_U_iso_or_equiv
_atom_site_adp_type
_atom_site_occupancy
_atom_site_site_symmetry_order
_atom_site_calc_flag
_atom_site_refinement_flags_posn
_atom_site_refinement_flags_adp
_atom_site_refinement_flags_occupancy
_atom_site_disorder_assembly
_atom_site_disorder_group
Pd1 Pd 0.55183(6) 0.20028(3) 0.60822(2) 0.02042(10) Uani 1 1 d . . . . .
Cl1 Cl 0.5455(3) 0.12810(10) 0.52278(5) 0.0329(3) Uani 1 1 d . . . . .
Cl2 Cl 0.2248(2) 0.10864(11) 0.63257(6) 0.0320(3) Uani 1 1 d . . . . .
S1 S 0.5812(2) 0.29243(11) 0.68534(4) 0.0242(2) Uani 1 1 d . . . . .
O1 O 0.4082(7) 0.3773(4) 0.69494(16) 0.0380(10) Uani 1 1 d . . . . .
N1 N 0.8452(8) 0.2772(3) 0.58677(16) 0.0237(8) Uani 1 1 d . . . . .
H1A H 0.963282 0.230214 0.592163 0.028 Uiso 1 1 calc R U . . .
H1B H 0.839298 0.292292 0.550890 0.028 Uiso 1 1 calc R U . . .
C1 C 0.8565(9) 0.3555(4) 0.6758(2) 0.0261(10) Uani 1 1 d . . . . .
H1C H 0.864879 0.424446 0.696651 0.031 Uiso 1 1 calc R U . . .
H1D H 0.977337 0.305741 0.688936 0.031 Uiso 1 1 calc R U . . .
C2 C 0.8931(8) 0.3796(4) 0.61596(19) 0.0239(10) Uani 1 1 d . . . . .
H2 H 1.057697 0.397399 0.610693 0.029 Uiso 1 1 calc R U . . .
C3 C 0.7534(9) 0.4769(4) 0.59512(19) 0.0241(10) Uani 1 1 d . . . . .
C4 C 0.8304(9) 0.5797(4) 0.6053(2) 0.0240(9) Uani 1 1 d . . . . .
H4 H 0.972157 0.588765 0.623124 0.029 Uiso 1 1 calc R U . . .
C5 C 0.7050(9) 0.6741(4) 0.58998(19) 0.0237(10) Uani 1 1 d . . . . .
C6 C 0.7796(11) 0.7818(4) 0.6007(2) 0.0324(12) Uani 1 1 d . . . . .
H6 H 0.921835 0.793206 0.617973 0.039 Uiso 1 1 calc R U . . .
C7 C 0.6496(12) 0.8698(4) 0.5864(2) 0.0364(13) Uani 1 1 d . . . . .
H7 H 0.702204 0.941790 0.594022 0.044 Uiso 1 1 calc R U . . .
C8 C 0.4376(13) 0.8550(4) 0.5606(2) 0.0343(12) Uani 1 1 d . . . . .
H8 H 0.348265 0.916926 0.550992 0.041 Uiso 1 1 calc R U . . .
C9 C 0.3606(11) 0.7515(5) 0.5492(2) 0.0306(11) Uani 1 1 d . . . . .
H9 H 0.217960 0.742036 0.531829 0.037 Uiso 1 1 calc R U . . .
C10 C 0.4928(9) 0.6584(4) 0.56335(18) 0.0241(10) Uani 1 1 d . . . . .
C11 C 0.4215(10) 0.5508(4) 0.5508(2) 0.0279(11) Uani 1 1 d . . . . .
H11 H 0.283721 0.539813 0.531543 0.034 Uiso 1 1 calc R U . . .
C12 C 0.5481(11) 0.4626(4) 0.5661(2) 0.0291(10) Uani 1 1 d . . . . .
H12 H 0.498222 0.390826 0.557154 0.035 Uiso 1 1 calc R U . . .
C13 C 0.6181(9) 0.2091(6) 0.74780(19) 0.0355(13) Uani 1 1 d . . . . .
C14 C 0.7247(12) 0.2842(7) 0.7905(2) 0.0505(19) Uani 1 1 d . . . . .
H14A H 0.720071 0.247790 0.825700 0.076 Uiso 1 1 calc R U . . .
H14B H 0.639063 0.352976 0.792325 0.076 Uiso 1 1 calc R U . . .
H14C H 0.883073 0.299722 0.780802 0.076 Uiso 1 1 calc R U . . .
C15 C 0.3781(11) 0.1773(8) 0.7652(3) 0.055(2) Uani 1 1 d . . . . .
H15A H 0.306984 0.132868 0.736944 0.083 Uiso 1 1 calc R U . . .
H15B H 0.287722 0.243731 0.771067 0.083 Uiso 1 1 calc R U . . .
H15C H 0.385480 0.135006 0.798684 0.083 Uiso 1 1 calc R U . . .
C16 C 0.7602(12) 0.1104(6) 0.7343(3) 0.0442(16) Uani 1 1 d . . . . .
H16A H 0.780677 0.065559 0.766676 0.066 Uiso 1 1 calc R U . . .
H16B H 0.909085 0.134294 0.720952 0.066 Uiso 1 1 calc R U . . .
H16C H 0.683381 0.067142 0.706452 0.066 Uiso 1 1 calc R U . . .

loop_
_atom_site_aniso_label
_atom_site_aniso_U_11
_atom_site_aniso_U_22
_atom_site_aniso_U_33
_atom_site_aniso_U_23
_atom_site_aniso_U_13
_atom_site_aniso_U_12
Pd1 0.02337(17) 0.02079(15) 0.01711(15) 0.00108(13) -0.00077(13) 0.00397(15)
Cl1 0.0523(8) 0.0259(5) 0.0205(5) -0.0019(4) -0.0053(6) 0.0042(6)
Cl2 0.0275(6) 0.0298(6) 0.0387(7) 0.0013(5) 0.0023(5) -0.0003(5)
S1 0.0216(5) 0.0344(6) 0.0167(4) -0.0024(4) -0.0004(4) 0.0059(6)
O1 0.031(2) 0.050(2) 0.0325(19) -0.0134(18) -0.0030(16) 0.0141(19)
N1 0.026(2) 0.025(2) 0.0205(17) 0.0005(15) 0.0047(16) 0.0050(17)
C1 0.024(2) 0.029(2) 0.025(2) -0.0005(19) -0.004(2) 0.001(2)
C2 0.022(2) 0.028(2) 0.022(2) 0.0022(18) -0.0002(17) -0.0003(18)
C3 0.025(2) 0.026(2) 0.021(2) 0.0008(17) 0.0013(18) 0.001(2)
C4 0.023(2) 0.028(2) 0.020(2) 0.001(2) -0.0011(19) 0.0002(19)
C5 0.030(3) 0.024(2) 0.0173(19) 0.0003(16) 0.0049(18) -0.001(2)
C6 0.039(3) 0.029(3) 0.029(3) -0.002(2) -0.005(2) -0.004(2)
C7 0.053(4) 0.021(2) 0.035(3) 0.000(2) -0.003(3) -0.003(3)
C8 0.044(3) 0.026(2) 0.033(3) 0.006(2) -0.003(3) 0.009(3)
C9 0.033(3) 0.032(3) 0.027(2) 0.005(2) -0.002(2) 0.005(2)
C10 0.029(3) 0.024(2) 0.019(2) 0.0029(17) 0.0017(17) 0.0015(19)
C11 0.024(3) 0.032(2) 0.027(2) 0.002(2) -0.007(2) -0.002(2)
C12 0.032(3) 0.022(2) 0.034(2) 0.0017(18) -0.005(2) -0.002(2)
C13 0.025(2) 0.066(4) 0.0156(19) 0.009(3) 0.0011(17) 0.001(3)
C14 0.045(4) 0.089(6) 0.018(2) -0.001(3) -0.005(2) 0.007(4)
C15 0.031(3) 0.107(7) 0.029(3) 0.019(4) 0.008(2) -0.007(4)
C16 0.039(3) 0.054(4) 0.040(3) 0.023(3) -0.002(3) 0.006(3)

loop_
_atom_type_symbol
_atom_type_description
_atom_type_scat_dispersion_real
_atom_type_scat_dispersion_imag
_atom_type_scat_source
C C 0.0033 0.0016 'International Tables Vol C Tables 4.2.6.8 and 6.1.1.4'
H H 0.0000 0.0000 'International Tables Vol C Tables 4.2.6.8 and 6.1.1.4'
Cl Cl 0.1484 0.1585 'International Tables Vol C Tables 4.2.6.8 and 6.1.1.4'
N N 0.0061 0.0033 'International Tables Vol C Tables 4.2.6.8 and 6.1.1.4'
O O 0.0106 0.0060 'International Tables Vol C Tables 4.2.6.8 and 6.1.1.4'
Pd Pd -0.9988 1.0072 'International Tables Vol C Tables 4.2.6.8 and 6.1.1.4'
S S 0.1246 0.1234 'International Tables Vol C Tables 4.2.6.8 and 6.1.1.4'

loop_
_geom_angle_atom_site_label_1
_geom_angle_atom_site_label_2
_geom_angle_atom_site_label_3
_geom_angle
_geom_angle_site_symmetry_1
_geom_angle_site_symmetry_3
_geom_angle_publ_flag
N1 Pd1 S1 85.77(12) . . ?
N1 Pd1 Cl1 87.09(12) . . ?
S1 Pd1 Cl1 171.38(5) . . ?
N1 Pd1 Cl2 178.42(12) . . ?
S1 Pd1 Cl2 94.85(5) . . ?
Cl1 Pd1 Cl2 92.42(6) . . ?
O1 S1 C1 109.9(3) . . ?
O1 S1 C13 109.3(3) . . ?
C1 S1 C13 103.7(2) . . ?
O1 S1 Pd1 116.19(17) . . ?
C1 S1 Pd1 99.86(17) . . ?
C13 S1 Pd1 116.6(2) . . ?
C2 N1 Pd1 115.2(3) . . ?
C2 N1 H1A 108.5 . . ?
Pd1 N1 H1A 108.5 . . ?
C2 N1 H1B 108.5 . . ?
Pd1 N1 H1B 108.5 . . ?
H1A N1 H1B 107.5 . . ?
C2 C1 S1 109.6(4) . . ?
C2 C1 H1C 109.7 . . ?
S1 C1 H1C 109.7 . . ?
C2 C1 H1D 109.7 . . ?
S1 C1 H1D 109.7 . . ?
H1C C1 H1D 108.2 . . ?
N1 C2 C1 106.7(4) . . ?
N1 C2 C3 112.9(4) . . ?
C1 C2 C3 113.7(4) . . ?
N1 C2 H2 107.8 . . ?
C1 C2 H2 107.8 . . ?
C3 C2 H2 107.8 . . ?
C4 C3 C12 119.5(5) . . ?
C4 C3 C2 118.4(5) . . ?
C12 C3 C2 122.1(4) . . ?
C3 C4 C5 121.8(5) . . ?
C3 C4 H4 119.1 . . ?
C5 C4 H4 119.1 . . ?
C6 C5 C4 123.0(5) . . ?
C6 C5 C10 118.9(5) . . ?
C4 C5 C10 118.1(5) . . ?
C7 C6 C5 120.7(5) . . ?
C7 C6 H6 119.6 . . ?
C5 C6 H6 119.6 . . ?
C6 C7 C8 120.7(5) . . ?
C6 C7 H7 119.6 . . ?
C8 C7 H7 119.6 . . ?
C9 C8 C7 120.1(5) . . ?
C9 C8 H8 119.9 . . ?
C7 C8 H8 119.9 . . ?
C8 C9 C10 120.4(5) . . ?
C8 C9 H9 119.8 . . ?
C10 C9 H9 119.8 . . ?
C11 C10 C9 121.8(5) . . ?
C11 C10 C5 119.1(4) . . ?
C9 C10 C5 119.1(5) . . ?
C12 C11 C10 120.8(5) . . ?
C12 C11 H11 119.6 . . ?
C10 C11 H11 119.6 . . ?
C11 C12 C3 120.6(5) . . ?
C11 C12 H12 119.7 . . ?
C3 C12 H12 119.7 . . ?
C16 C13 C15 111.9(7) . . ?
C16 C13 C14 113.9(5) . . ?
C15 C13 C14 109.5(5) . . ?
C16 C13 S1 108.4(4) . . ?
C15 C13 S1 105.4(4) . . ?
C14 C13 S1 107.2(5) . . ?
C13 C14 H14A 109.5 . . ?
C13 C14 H14B 109.5 . . ?
H14A C14 H14B 109.5 . . ?
C13 C14 H14C 109.5 . . ?
H14A C14 H14C 109.5 . . ?
H14B C14 H14C 109.5 . . ?
C13 C15 H15A 109.5 . . ?
C13 C15 H15B 109.5 . . ?
H15A C15 H15B 109.5 . . ?
C13 C15 H15C 109.5 . . ?
H15A C15 H15C 109.5 . . ?
H15B C15 H15C 109.5 . . ?
C13 C16 H16A 109.5 . . ?
C13 C16 H16B 109.5 . . ?
H16A C16 H16B 109.5 . . ?
C13 C16 H16C 109.5 . . ?
H16A C16 H16C 109.5 . . ?
H16B C16 H16C 109.5 . . ?

loop_
_geom_bond_atom_site_label_1
_geom_bond_atom_site_label_2
_geom_bond_distance
_geom_bond_site_symmetry_2
_geom_bond_publ_flag
Pd1 N1 2.034(4) . ?
Pd1 S1 2.2265(12) . ?
Pd1 Cl1 2.2965(12) . ?
Pd1 Cl2 2.3042(14) . ?
S1 O1 1.471(4) . ?
S1 C1 1.807(6) . ?
S1 C13 1.866(6) . ?
N1 C2 1.472(6) . ?
N1 H1A 0.9100 . ?
N1 H1B 0.9100 . ?
C1 C2 1.528(7) . ?
C1 H1C 0.9900 . ?
C1 H1D 0.9900 . ?
C2 C3 1.534(7) . ?
C2 H2 1.0000 . ?
C3 C4 1.358(7) . ?
C3 C12 1.416(8) . ?
C4 C5 1.419(7) . ?
C4 H4 0.9500 . ?
C5 C6 1.412(7) . ?
C5 C10 1.425(8) . ?
C6 C7 1.364(8) . ?
C6 H6 0.9500 . ?
C7 C8 1.414(10) . ?
C7 H7 0.9500 . ?
C8 C9 1.371(8) . ?
C8 H8 0.9500 . ?
C9 C10 1.420(7) . ?
C9 H9 0.9500 . ?
C10 C11 1.414(7) . ?
C11 C12 1.362(7) . ?
C11 H11 0.9500 . ?
C12 H12 0.9500 . ?
C13 C16 1.504(9) . ?
C13 C15 1.525(8) . ?
C13 C14 1.535(9) . ?
C14 H14A 0.9800 . ?
C14 H14B 0.9800 . ?
C14 H14C 0.9800 . ?
C15 H15A 0.9800 . ?
C15 H15B 0.9800 . ?
C15 H15C 0.9800 . ?
C16 H16A 0.9800 . ?
C16 H16B 0.9800 . ?
C16 H16C 0.9800 . ?

loop_
_geom_hbond_atom_site_label_D
_geom_hbond_atom_site_label_H
_geom_hbond_atom_site_label_A
_geom_hbond_distance_DH
_geom_hbond_distance_HA
_geom_hbond_distance_DA
_geom_hbond_angle_DHA
_geom_hbond_site_symmetry_A
_geom_hbond_publ_flag
N1 H1B Cl1 0.91 2.40 3.180(4) 143.9 4_556 yes
N1 H1A Cl2 0.91 2.36 3.241(4) 162.8 1_655 yes

loop_
_geom_torsion_atom_site_label_1
_geom_torsion_atom_site_label_2
_geom_torsion_atom_site_label_3
_geom_torsion_atom_site_label_4
_geom_torsion
_geom_torsion_site_symmetry_1
_geom_torsion_site_symmetry_2
_geom_torsion_site_symmetry_3
_geom_torsion_site_symmetry_4
_geom_torsion_publ_flag
O1 S1 C1 C2 -90.3(4) . . . . ?
C13 S1 C1 C2 153.0(4) . . . . ?
Pd1 S1 C1 C2 32.3(4) . . . . ?
Pd1 N1 C2 C1 47.6(5) . . . . ?
Pd1 N1 C2 C3 -78.0(4) . . . . ?
S1 C1 C2 N1 -51.3(5) . . . . ?
S1 C1 C2 C3 73.9(5) . . . . ?
N1 C2 C3 C4 -158.7(5) . . . . ?
C1 C2 C3 C4 79.6(6) . . . . ?
N1 C2 C3 C12 21.6(7) . . . . ?
C1 C2 C3 C12 -100.2(5) . . . . ?
C12 C3 C4 C5 3.2(8) . . . . ?
C2 C3 C4 C5 -176.5(5) . . . . ?
C3 C4 C5 C6 179.1(5) . . . . ?
C3 C4 C5 C10 0.1(7) . . . . ?
C4 C5 C6 C7 -178.2(6) . . . . ?
C10 C5 C6 C7 0.8(8) . . . . ?
C5 C6 C7 C8 -0.1(9) . . . . ?
C6 C7 C8 C9 -0.3(9) . . . . ?
C7 C8 C9 C10 0.0(9) . . . . ?
C8 C9 C10 C11 -178.1(5) . . . . ?
C8 C9 C10 C5 0.7(8) . . . . ?
C6 C5 C10 C11 177.7(5) . . . . ?
C4 C5 C10 C11 -3.2(7) . . . . ?
C6 C5 C10 C9 -1.1(7) . . . . ?
C4 C5 C10 C9 177.9(5) . . . . ?
C9 C10 C11 C12 -178.2(5) . . . . ?
C5 C10 C11 C12 3.0(8) . . . . ?
C10 C11 C12 C3 0.4(8) . . . . ?
C4 C3 C12 C11 -3.5(8) . . . . ?
C2 C3 C12 C11 176.2(5) . . . . ?
O1 S1 C13 C16 169.3(4) . . . . ?
C1 S1 C13 C16 -73.6(5) . . . . ?
Pd1 S1 C13 C16 35.0(5) . . . . ?
O1 S1 C13 C15 49.3(6) . . . . ?
C1 S1 C13 C15 166.4(5) . . . . ?
Pd1 S1 C13 C15 -84.9(5) . . . . ?
O1 S1 C13 C14 -67.3(5) . . . . ?
C1 S1 C13 C14 49.8(5) . . . . ?
Pd1 S1 C13 C14 158.4(4) . . . . ?
